data_4504924
loop_
_publ_author_name
'Lu, Jing'
'Zhao, Kui'
'Fang, Qian-Rong'
'Xu, Ji-Qing'
'Yu, Jie-Hui'
'Zhang, Xiao'
'Bie, Hai-Ying'
'Wang, Tie-Gang'

_publ_section_title
;
 Synthesis and Characterization of Four Novel Supramolecular Compounds
 Based on Metal Zinc and Cadmium
;
_journal_issue 3
_journal_name_full 'Crystal Growth &amp; Design'
_journal_page_first 1091
_journal_paper_doi 10.1021/cg049637a
_journal_volume 5
_journal_year 2005
_chemical_formula_sum 'C12 H8 N6 Zn'
_chemical_formula_weight 301.61
_chemical_name_systematic
; 
 ? 
;
_space_group_IT_number 14
_symmetry_cell_setting monoclinic
_symmetry_space_group_name_Hall '-P 2ybc'
_symmetry_space_group_name_H-M 'P 1 21/c 1'
_atom_sites_solution_hydrogens geom
_atom_sites_solution_primary direct
_atom_sites_solution_secondary difmap
_audit_creation_method SHELXL-97
_cell_angle_alpha 90.00
_cell_angle_beta 109.317(4)
_cell_angle_gamma 90.00
_cell_formula_units_Z 4
_cell_length_a 10.3405(9)
_cell_length_b 10.0948(6)
_cell_length_c 12.1549(6)
_cell_measurement_temperature 293(2)
_cell_measurement_theta_max 28.29
_cell_measurement_theta_min 2.09
_cell_volume 1197.36(14)
_computing_cell_refinement 'Bruker SMART'
_computing_data_collection 'Bruker SMART'
_computing_data_reduction 'Bruker SAINT'
_computing_molecular_graphics SHELXP-97
_computing_publication_material SHELXTL
_computing_structure_refinement 'SHELXL-97 (Sheldrick, 1997)'
_computing_structure_solution 'SHELXS-97 (Sheldrick, 1990)'
_diffrn_ambient_temperature 293(2)
_diffrn_measured_fraction_theta_full 0.994
_diffrn_measured_fraction_theta_max 0.994
_diffrn_measurement_device_type 'CCD area detector'
_diffrn_measurement_method 'phi and omega scans'
_diffrn_radiation_monochromator graphite
_diffrn_radiation_source 'fine-focus sealed tube'
_diffrn_radiation_type MoK\a
_diffrn_radiation_wavelength 0.71073
_diffrn_reflns_av_R_equivalents 0.0790
_diffrn_reflns_av_sigmaI/netI 0.1039
_diffrn_reflns_limit_h_max 13
_diffrn_reflns_limit_h_min -6
_diffrn_reflns_limit_k_max 13
_diffrn_reflns_limit_k_min -13
_diffrn_reflns_limit_l_max 16
_diffrn_reflns_limit_l_min -16
_diffrn_reflns_number 8376
_diffrn_reflns_theta_full 28.29
_diffrn_reflns_theta_max 28.29
_diffrn_reflns_theta_min 2.09
_diffrn_standards_decay_% none
_diffrn_standards_interval_count none
_diffrn_standards_interval_time none
_diffrn_standards_number none
_exptl_absorpt_coefficient_mu 2.045
_exptl_absorpt_correction_T_max 0.409
_exptl_absorpt_correction_T_min 0.309
_exptl_absorpt_correction_type empirical
_exptl_absorpt_process_details SABADS
_exptl_crystal_colour colourless
_exptl_crystal_density_diffrn 1.673
_exptl_crystal_density_meas ?
_exptl_crystal_density_method 'not measured'
_exptl_crystal_description plate
_exptl_crystal_F_000 608
_exptl_crystal_size_max 0.30
_exptl_crystal_size_mid 0.30
_exptl_crystal_size_min 0.05
_refine_diff_density_max 0.475
_refine_diff_density_min -0.517
_refine_diff_density_rms 0.100
_refine_ls_extinction_method none
_refine_ls_goodness_of_fit_ref 0.859
_refine_ls_hydrogen_treatment mixed
_refine_ls_matrix_type full
_refine_ls_number_parameters 172
_refine_ls_number_reflns 2959
_refine_ls_number_restraints 0
_refine_ls_restrained_S_all 0.859
_refine_ls_R_factor_all 0.0839
_refine_ls_R_factor_gt 0.0395
_refine_ls_shift/su_max 0.000
_refine_ls_shift/su_mean 0.000
_refine_ls_structure_factor_coef Fsqd
_refine_ls_weighting_details 'calc w=1/[\s^2^(Fo^2^)+(0.0152P)^2^+0.0000P] where P=(Fo^2^+2Fc^2^)/3'
_refine_ls_weighting_scheme calc
_refine_ls_wR_factor_gt 0.0593
_refine_ls_wR_factor_ref 0.0687
_reflns_number_gt 1740
_reflns_number_total 2959
_reflns_threshold_expression >2sigma(I)
_cod_data_source_file cg049637asi20041026_031038.cif
_cod_data_source_block compound_2
_cod_depositor_comments
;
The following automatic conversions were performed:

'_exptl_crystal_density_meas' value 'none' was changed to '?' - the
value is perceived as not measured.

Automatic conversion script
Id: cif_fix_values 3008 2015-01-20 13:52:24Z robertas 
;
_cod_original_sg_symbol_H-M P2(1)/n
_cod_database_code 4504924

loop_
_symmetry_equiv_pos_as_xyz
'x, y, z'
'-x, y+1/2, -z+1/2'
'-x, -y, -z'
'x, -y-1/2, z-1/2'

loop_
_atom_site_label
_atom_site_type_symbol
_atom_site_fract_x
_atom_site_fract_y
_atom_site_fract_z
_atom_site_U_iso_or_equiv
_atom_site_adp_type
_atom_site_occupancy
_atom_site_symmetry_multiplicity
_atom_site_calc_flag
_atom_site_refinement_flags
Zn1 Zn -0.00185(4) 0.93360(3) 0.14066(3) 0.02278(11) Uani 1 1 d .
N1 N -0.1656(3) 0.9434(2) -0.00560(19) 0.0230(6) Uani 1 1 d .
N2 N -0.1582(3) 0.9816(2) -0.1097(2) 0.0260(6) Uani 1 1 d .
N3 N -0.2757(3) 0.9679(3) -0.1955(2) 0.0359(7) Uani 1 1 d .
N4 N -0.0474(3) 1.2433(2) 0.33032(19) 0.0250(6) Uani 1 1 d .
N5 N -0.0068(3) 1.1733(3) 0.2546(2) 0.0275(6) Uani 1 1 d .
N6 N -0.0428(3) 1.0459(2) 0.25821(19) 0.0239(6) Uani 1 1 d .
C1 C -0.3652(3) 0.9162(3) -0.1467(3) 0.0305(8) Uani 1 1 d .
C2 C -0.5033(4) 0.8784(4) -0.1963(3) 0.0468(10) Uani 1 1 d .
H2 H -0.5499 0.8880 -0.2757 0.056 Uiso 1 1 calc R
C3 C -0.5657(4) 0.8275(4) -0.1237(3) 0.0503(11) Uani 1 1 d .
H3 H -0.6568 0.8009 -0.1544 0.060 Uiso 1 1 calc R
C4 C -0.4966(4) 0.8137(4) -0.0029(3) 0.0442(10) Uani 1 1 d .
H4 H -0.5436 0.7785 0.0436 0.053 Uiso 1 1 calc R
C5 C -0.3632(4) 0.8503(3) 0.0477(3) 0.0355(9) Uani 1 1 d .
H5 H -0.3187 0.8418 0.1275 0.043 Uiso 1 1 calc R
C6 C -0.2966(3) 0.9013(3) -0.0263(3) 0.0247(7) Uani 1 1 d .
C7 C -0.1095(3) 1.0341(3) 0.3387(2) 0.0233(7) Uani 1 1 d .
C8 C -0.1663(3) 0.9245(3) 0.3767(2) 0.0316(8) Uani 1 1 d .
H8 H -0.1643 0.8402 0.3464 0.038 Uiso 1 1 calc R
C9 C -0.2246(3) 0.9477(3) 0.4604(3) 0.0345(8) Uani 1 1 d .
H9 H -0.2645 0.8776 0.4870 0.041 Uiso 1 1 calc R
C10 C -0.2262(4) 1.0755(4) 0.5080(3) 0.0354(8) Uani 1 1 d .
H10 H -0.2660 1.0868 0.5657 0.042 Uiso 1 1 calc R
C11 C -0.1709(3) 1.1825(3) 0.4713(2) 0.0300(8) Uani 1 1 d .
H11 H -0.1720 1.2664 0.5026 0.036 Uiso 1 1 calc R
C12 C -0.1124(3) 1.1600(3) 0.3842(2) 0.0232(7) Uani 1 1 d .

loop_
_atom_site_aniso_label
_atom_site_aniso_U_11
_atom_site_aniso_U_22
_atom_site_aniso_U_33
_atom_site_aniso_U_23
_atom_site_aniso_U_13
_atom_site_aniso_U_12
Zn1 0.0287(2) 0.01854(18) 0.02330(18) 0.00008(18) 0.01166(16) 0.0000(2)
N1 0.0251(16) 0.0219(14) 0.0245(13) 0.0006(12) 0.0115(12) -0.0007(13)
N2 0.0287(17) 0.0236(15) 0.0266(14) 0.0018(11) 0.0103(14) -0.0015(12)
N3 0.0298(18) 0.048(2) 0.0291(15) 0.0016(13) 0.0084(14) -0.0072(15)
N4 0.0328(17) 0.0198(14) 0.0243(13) -0.0035(11) 0.0117(13) -0.0004(12)
N5 0.0354(17) 0.0212(14) 0.0287(14) -0.0025(11) 0.0146(13) -0.0029(12)
N6 0.0328(16) 0.0166(15) 0.0231(13) -0.0019(10) 0.0104(12) -0.0017(12)
C1 0.0276(19) 0.034(2) 0.0292(17) 0.0006(15) 0.0091(16) -0.0055(17)
C2 0.034(2) 0.063(3) 0.037(2) 0.0052(18) 0.004(2) -0.007(2)
C3 0.029(2) 0.058(3) 0.060(3) 0.003(2) 0.008(2) -0.012(2)
C4 0.039(3) 0.047(2) 0.055(2) 0.0073(18) 0.027(2) -0.0057(19)
C5 0.031(2) 0.041(2) 0.037(2) 0.0021(16) 0.0148(18) -0.0033(18)
C6 0.0234(18) 0.0190(18) 0.0349(18) -0.0008(13) 0.0140(16) -0.0015(14)
C7 0.0237(19) 0.0245(19) 0.0198(15) 0.0006(12) 0.0046(15) 0.0039(14)
C8 0.037(2) 0.0229(18) 0.0343(18) -0.0005(15) 0.0103(17) -0.0021(17)
C9 0.036(2) 0.031(2) 0.0426(19) 0.0077(17) 0.0216(18) -0.0004(18)
C10 0.036(2) 0.043(2) 0.0356(18) 0.0042(17) 0.0222(17) 0.0043(19)
C11 0.038(2) 0.0260(19) 0.0304(18) -0.0052(14) 0.0173(17) 0.0015(16)
C12 0.0242(19) 0.0221(17) 0.0226(16) 0.0018(13) 0.0071(15) 0.0004(14)

loop_
_atom_type_symbol
_atom_type_description
_atom_type_scat_dispersion_real
_atom_type_scat_dispersion_imag
_atom_type_scat_source
C C 0.0033 0.0016 'International Tables Vol C Tables 4.2.6.8 and 6.1.1.4'
H H 0.0000 0.0000 'International Tables Vol C Tables 4.2.6.8 and 6.1.1.4'
N N 0.0061 0.0033 'International Tables Vol C Tables 4.2.6.8 and 6.1.1.4'
Zn Zn 0.2839 1.4301 'International Tables Vol C Tables 4.2.6.8 and 6.1.1.4'

loop_
_geom_angle_atom_site_label_1
_geom_angle_atom_site_label_2
_geom_angle_atom_site_label_3
_geom_angle
_geom_angle_site_symmetry_1
_geom_angle_site_symmetry_3
N6 Zn1 N4 121.97(9) . 2_545
N6 Zn1 N2 106.15(10) . 3_575
N4 Zn1 N2 105.44(10) 2_545 3_575
N6 Zn1 N1 106.97(10) . .
N4 Zn1 N1 107.18(10) 2_545 .
N2 Zn1 N1 108.59(10) 3_575 .
N2 N1 C6 106.1(2) . .
N2 N1 Zn1 123.4(2) . .
C6 N1 Zn1 130.1(2) . .
N3 N2 N1 112.8(3) . .
N3 N2 Zn1 119.78(19) . 3_575
N1 N2 Zn1 127.2(2) . 3_575
N2 N3 C1 106.0(2) . .
N5 N4 C12 108.7(2) . .
N5 N4 Zn1 120.91(19) . 2
C12 N4 Zn1 130.18(19) . 2
N4 N5 N6 109.3(2) . .
N5 N6 C7 108.4(2) . .
N5 N6 Zn1 113.44(18) . .
C7 N6 Zn1 137.9(2) . .
N3 C1 C2 131.2(3) . .
N3 C1 C6 108.3(3) . .
C2 C1 C6 120.5(3) . .
C3 C2 C1 117.3(3) . .
C2 C3 C4 121.9(4) . .
C5 C4 C3 122.1(4) . .
C4 C5 C6 116.7(3) . .
N1 C6 C5 131.8(3) . .
N1 C6 C1 106.7(3) . .
C5 C6 C1 121.4(3) . .
N6 C7 C12 106.6(3) . .
N6 C7 C8 131.8(3) . .
C12 C7 C8 121.6(3) . .
C9 C8 C7 116.6(3) . .
C8 C9 C10 121.9(3) . .
C11 C10 C9 121.7(3) . .
C10 C11 C12 116.8(3) . .
N4 C12 C7 107.0(3) . .
N4 C12 C11 131.6(3) . .
C7 C12 C11 121.4(3) . .

loop_
_geom_bond_atom_site_label_1
_geom_bond_atom_site_label_2
_geom_bond_distance
_geom_bond_site_symmetry_2
Zn1 N6 1.976(2) .
Zn1 N4 1.989(2) 2_545
Zn1 N2 2.006(3) 3_575
Zn1 N1 2.012(2) .
N1 N2 1.349(3) .
N1 C6 1.361(4) .
N2 N3 1.322(3) .
N2 Zn1 2.006(3) 3_575
N3 C1 1.358(4) .
N4 N5 1.334(3) .
N4 C12 1.371(4) .
N4 Zn1 1.989(2) 2
N5 N6 1.343(3) .
N6 C7 1.376(4) .
C1 C2 1.407(5) .
C1 C6 1.407(4) .
C2 C3 1.355(5) .
C3 C4 1.411(5) .
C4 C5 1.362(5) .
C5 C6 1.400(4) .
C7 C12 1.391(4) .
C7 C8 1.400(4) .
C8 C9 1.365(4) .
C9 C10 1.416(4) .
C10 C11 1.365(4) .
C11 C12 1.400(4) .
